data_4030970
loop_
_publ_author_name
'Yin, Haijing'
'Zhang, Buchang'
'Yu, Haizhu'
'Zhu, Lin'
'Feng, Yan'
'Zhu, Manzhou'
'Guo, Qingxiang'
'Meng, Xiangming'

_publ_section_title
;
 Two-photon fluorescent probes for biological mg(2+) detection based on
 7-substituted coumarin.
;
_journal_issue 9
_journal_name_full 'The Journal of organic chemistry'
_journal_page_first 4306
_journal_page_last 4312
_journal_paper_doi 10.1021/jo502775t
_journal_volume 80
_journal_year 2015
_chemical_formula_sum 'C21 H16 O5'
_chemical_formula_weight 348.34
_chemical_name_systematic
;
 ?
;
_space_group_crystal_system monoclinic
_space_group_IT_number 9
_space_group_name_Hall 'I -2ya'
_space_group_name_H-M_alt 'I 1 a 1'
_symmetry_space_group_name_Hall 'I -2ya'
_symmetry_space_group_name_H-M 'I 1 a 1'
_atom_sites_solution_hydrogens geom
_audit_creation_method SHELXL-2013
_cell_angle_alpha 90
_cell_angle_beta 102.771(6)
_cell_angle_gamma 90
_cell_formula_units_Z 4
_cell_length_a 6.8676(4)
_cell_length_b 19.5592(10)
_cell_length_c 13.2959(10)
_cell_measurement_temperature 293(2)
_cell_volume 1741.79(19)
_computing_structure_refinement 'SHELXL-2013 (Sheldrick, 2013)'
_diffrn_ambient_temperature 293(2)
_diffrn_measured_fraction_theta_full 0.994
_diffrn_measured_fraction_theta_max 0.853
_diffrn_radiation_type MoK\a
_diffrn_radiation_wavelength 0.71073
_diffrn_reflns_av_R_equivalents 0.0195
_diffrn_reflns_av_unetI/netI 0.0270
_diffrn_reflns_laue_measured_fraction_full 0.994
_diffrn_reflns_laue_measured_fraction_max 0.853
_diffrn_reflns_limit_h_max 8
_diffrn_reflns_limit_h_min -8
_diffrn_reflns_limit_k_max 24
_diffrn_reflns_limit_k_min -24
_diffrn_reflns_limit_l_max 10
_diffrn_reflns_limit_l_min -17
_diffrn_reflns_number 5031
_diffrn_reflns_point_group_measured_fraction_full 0.640
_diffrn_reflns_point_group_measured_fraction_max 0.531
_diffrn_reflns_theta_full 25.242
_diffrn_reflns_theta_max 29.126
_diffrn_reflns_theta_min 3.215
_exptl_absorpt_coefficient_mu 0.095
_exptl_crystal_colour yellow
_exptl_crystal_density_diffrn 1.328
_exptl_crystal_description rod
_exptl_crystal_F_000 728
_exptl_crystal_size_max 0.240
_exptl_crystal_size_mid 0.230
_exptl_crystal_size_min 0.220
_refine_diff_density_max 0.210
_refine_diff_density_min -0.194
_refine_diff_density_rms 0.033
_refine_ls_abs_structure_details
;
 Flack x determined using 413 quotients [(I+)-(I-)]/[(I+)+(I-)]
 (Parsons and Flack (2004), Acta Cryst. A60, s61).
;
_refine_ls_abs_structure_Flack 0.2(7)
_refine_ls_extinction_method none
_refine_ls_goodness_of_fit_ref 1.025
_refine_ls_hydrogen_treatment constr
_refine_ls_matrix_type full
_refine_ls_number_parameters 237
_refine_ls_number_reflns 2496
_refine_ls_number_restraints 2
_refine_ls_restrained_S_all 1.024
_refine_ls_R_factor_all 0.0489
_refine_ls_R_factor_gt 0.0398
_refine_ls_shift/su_max 0.000
_refine_ls_shift/su_mean 0.000
_refine_ls_structure_factor_coef Fsqd
_refine_ls_weighting_details
;
 w=1/[\s^2^(Fo^2^)+(0.0652P)^2^+0.1373P]
 where P=(Fo^2^+2Fc^2^)/3
;
_refine_ls_weighting_scheme calc
_refine_ls_wR_factor_gt 0.1007
_refine_ls_wR_factor_ref 0.1082
_reflns_Friedel_coverage 0.241
_reflns_friedel_fraction_full 0.284
_reflns_friedel_fraction_max 0.206
_reflns_number_gt 2117
_reflns_number_total 2496
_reflns_threshold_expression 'I > 2\s(I)'
_cod_data_source_file jo502775t_si_004.cif
_cod_data_source_block YHJ3
_cod_depositor_comments 'Adding full bibliography for 4030968--4030970.cif.'
_cod_database_code 4030970
_shelx_space_group_comment
;
The symmetry employed for this shelxl refinement is uniquely defined
by the following loop, which should always be used as a source of
symmetry information in preference to the above space-group names.
They are only intended as comments.
;
_shelx_estimated_absorpt_t_min 0.978
_shelx_estimated_absorpt_t_max 0.979
_shelxl_version_number 2013-2

loop_
_space_group_symop_operation_xyz
'x, y, z'
'x+1/2, -y, z'
'x+1/2, y+1/2, z+1/2'
'x+1, -y+1/2, z+1/2'

loop_
_atom_site_label
_atom_site_type_symbol
_atom_site_fract_x
_atom_site_fract_y
_atom_site_fract_z
_atom_site_U_iso_or_equiv
_atom_site_adp_type
_atom_site_occupancy
_atom_site_site_symmetry_order
_atom_site_calc_flag
_atom_site_refinement_flags_posn
_atom_site_refinement_flags_adp
C1 C 0.6130(9) 0.94544(19) 0.7043(4) 0.1011(15) Uani 1 1 d . .
H1A H 0.5246 0.9267 0.7439 0.152 Uiso 1 1 calc R U
H1B H 0.6280 0.9937 0.7171 0.152 Uiso 1 1 calc R U
H1C H 0.7409 0.9236 0.7239 0.152 Uiso 1 1 calc R U
C2 C 0.5294(6) 0.93374(15) 0.5941(3) 0.0683(9) Uani 1 1 d . .
H2A H 0.4009 0.9563 0.5731 0.082 Uiso 1 1 calc R U
H2B H 0.6183 0.9519 0.5532 0.082 Uiso 1 1 calc R U
C3 C 0.4546(3) 0.83886(13) 0.4819(2) 0.0417(6) Uani 1 1 d . .
C4 C 0.4350(3) 0.76338(12) 0.47798(19) 0.0353(5) Uani 1 1 d . .
C5 C 0.3967(4) 0.72988(12) 0.3787(2) 0.0432(6) Uani 1 1 d . .
C6 C 0.4062(3) 0.62144(12) 0.4680(2) 0.0361(5) Uani 1 1 d . .
C7 C 0.4382(3) 0.65351(11) 0.56351(19) 0.0349(5) Uani 1 1 d . .
C8 C 0.4514(3) 0.72635(11) 0.56538(19) 0.0355(5) Uani 1 1 d . .
H8 H 0.4719 0.7490 0.6284 0.043 Uiso 1 1 calc R U
C9 C 0.3979(4) 0.55146(13) 0.4581(2) 0.0427(6) Uani 1 1 d . .
H9 H 0.3760 0.5312 0.3932 0.051 Uiso 1 1 calc R U
C10 C 0.4227(3) 0.51142(11) 0.5462(2) 0.0406(6) Uani 1 1 d . .
C11 C 0.4519(4) 0.54259(13) 0.6431(2) 0.0461(6) Uani 1 1 d . .
H11 H 0.4672 0.5158 0.7021 0.055 Uiso 1 1 calc R U
C12 C 0.4581(4) 0.61259(13) 0.6513(2) 0.0429(6) Uani 1 1 d . .
H12 H 0.4756 0.6329 0.7159 0.051 Uiso 1 1 calc R U
C13 C 0.4224(4) 0.43817(12) 0.5364(3) 0.0480(7) Uani 1 1 d . .
C14 C 0.4267(4) 0.37806(13) 0.5259(3) 0.0492(7) Uani 1 1 d . .
C15 C 0.4358(3) 0.30512(13) 0.5130(2) 0.0451(7) Uani 1 1 d . .
C16 C 0.3947(4) 0.27671(14) 0.4152(3) 0.0509(7) Uani 1 1 d . .
H16 H 0.3603 0.3051 0.3579 0.061 Uiso 1 1 calc R U
C17 C 0.4039(4) 0.20676(14) 0.4010(2) 0.0494(7) Uani 1 1 d . .
H17 H 0.3747 0.1884 0.3349 0.059 Uiso 1 1 calc R U
C18 C 0.4567(4) 0.16463(13) 0.4857(2) 0.0442(6) Uani 1 1 d . .
C19 C 0.5003(4) 0.19227(13) 0.5840(2) 0.0479(7) Uani 1 1 d . .
H19 H 0.5369 0.1638 0.6411 0.057 Uiso 1 1 calc R U
C20 C 0.4897(4) 0.26212(13) 0.5971(2) 0.0474(6) Uani 1 1 d . .
H20 H 0.5190 0.2804 0.6633 0.057 Uiso 1 1 calc R U
C21 C 0.4352(6) 0.06474(16) 0.3809(3) 0.0713(10) Uani 1 1 d . .
H21A H 0.3021 0.0756 0.3443 0.107 Uiso 1 1 calc R U
H21B H 0.4498 0.0160 0.3874 0.107 Uiso 1 1 calc R U
H21C H 0.5293 0.0823 0.3437 0.107 Uiso 1 1 calc R U
O1 O 0.5069(3) 0.86104(9) 0.57896(17) 0.0559(5) Uani 1 1 d . .
O2 O 0.4298(4) 0.87676(11) 0.40906(18) 0.0674(6) Uani 1 1 d . .
O3 O 0.3744(4) 0.75549(11) 0.29488(16) 0.0676(6) Uani 1 1 d . .
O4 O 0.3835(3) 0.65893(10) 0.37887(14) 0.0479(5) Uani 1 1 d . .
O5 O 0.4717(3) 0.09490(9) 0.48096(17) 0.0588(6) Uani 1 1 d . .

loop_
_atom_site_aniso_label
_atom_site_aniso_U_11
_atom_site_aniso_U_22
_atom_site_aniso_U_33
_atom_site_aniso_U_23
_atom_site_aniso_U_13
_atom_site_aniso_U_12
C1 0.164(4) 0.059(2) 0.081(3) -0.022(2) 0.026(3) -0.020(2)
C2 0.102(2) 0.0324(14) 0.071(2) -0.0062(15) 0.022(2) -0.0037(14)
C3 0.0476(14) 0.0315(13) 0.0468(15) 0.0021(11) 0.0124(11) 0.0010(10)
C4 0.0391(11) 0.0301(12) 0.0376(14) 0.0019(10) 0.0102(10) 0.0028(9)
C5 0.0569(14) 0.0341(13) 0.0388(14) 0.0052(11) 0.0111(12) -0.0019(11)
C6 0.0401(12) 0.0308(12) 0.0385(13) 0.0010(11) 0.0110(10) 0.0012(10)
C7 0.0386(12) 0.0287(11) 0.0377(13) -0.0018(10) 0.0089(10) 0.0032(10)
C8 0.0412(12) 0.0313(11) 0.0340(13) -0.0013(10) 0.0085(10) 0.0024(9)
C9 0.0473(14) 0.0347(13) 0.0471(15) -0.0076(12) 0.0125(12) -0.0010(10)
C10 0.0381(12) 0.0292(11) 0.0552(16) -0.0007(12) 0.0121(11) -0.0004(10)
C11 0.0585(16) 0.0343(13) 0.0460(16) 0.0096(11) 0.0124(13) 0.0030(10)
C12 0.0569(14) 0.0346(13) 0.0366(14) 0.0016(10) 0.0091(12) 0.0022(10)
C13 0.0422(13) 0.0340(14) 0.069(2) -0.0007(13) 0.0150(13) -0.0013(10)
C14 0.0423(12) 0.0323(13) 0.074(2) -0.0018(12) 0.0150(13) -0.0004(10)
C15 0.0365(12) 0.0305(12) 0.069(2) -0.0032(13) 0.0139(13) -0.0005(9)
C16 0.0547(15) 0.0352(14) 0.063(2) 0.0078(13) 0.0124(14) -0.0008(11)
C17 0.0591(16) 0.0367(14) 0.0514(19) -0.0011(12) 0.0105(14) -0.0008(11)
C18 0.0481(13) 0.0283(13) 0.0566(17) 0.0001(12) 0.0123(12) -0.0013(10)
C19 0.0567(15) 0.0364(13) 0.0504(17) 0.0041(12) 0.0118(13) 0.0007(11)
C20 0.0522(15) 0.0382(14) 0.0526(17) -0.0091(12) 0.0134(13) -0.0020(11)
C21 0.105(3) 0.0366(16) 0.068(2) -0.0135(14) 0.010(2) -0.0005(15)
O1 0.0880(13) 0.0294(9) 0.0507(12) -0.0025(9) 0.0161(11) -0.0047(9)
O2 0.1090(17) 0.0368(10) 0.0566(15) 0.0137(10) 0.0187(13) 0.0020(10)
O3 0.1145(18) 0.0499(12) 0.0368(11) 0.0096(9) 0.0132(11) -0.0060(11)
O4 0.0733(11) 0.0354(9) 0.0356(10) -0.0026(8) 0.0132(9) -0.0027(8)
O5 0.0891(14) 0.0278(10) 0.0587(14) -0.0014(9) 0.0146(11) 0.0018(9)

loop_
_atom_type_symbol
_atom_type_description
_atom_type_scat_dispersion_real
_atom_type_scat_dispersion_imag
_atom_type_scat_source
C C 0.0033 0.0016 'International Tables Vol C Tables 4.2.6.8 and 6.1.1.4'
H H 0.0000 0.0000 'International Tables Vol C Tables 4.2.6.8 and 6.1.1.4'
O O 0.0106 0.0060 'International Tables Vol C Tables 4.2.6.8 and 6.1.1.4'

loop_
_geom_angle_atom_site_label_1
_geom_angle_atom_site_label_2
_geom_angle_atom_site_label_3
_geom_angle
C2 C1 H1A 109.5
C2 C1 H1B 109.5
H1A C1 H1B 109.5
C2 C1 H1C 109.5
H1A C1 H1C 109.5
H1B C1 H1C 109.5
O1 C2 C1 107.4(3)
O1 C2 H2A 110.2
C1 C2 H2A 110.2
O1 C2 H2B 110.2
C1 C2 H2B 110.2
H2A C2 H2B 108.5
O2 C3 O1 122.6(2)
O2 C3 C4 126.2(3)
O1 C3 C4 111.1(2)
C8 C4 C5 120.4(2)
C8 C4 C3 120.9(2)
C5 C4 C3 118.7(2)
O3 C5 O4 115.0(2)
O3 C5 C4 128.3(2)
O4 C5 C4 116.7(2)
O4 C6 C9 117.1(2)
O4 C6 C7 120.8(2)
C9 C6 C7 122.1(2)
C6 C7 C12 118.1(2)
C6 C7 C8 117.6(2)
C12 C7 C8 124.3(2)
C4 C8 C7 121.8(2)
C4 C8 H8 119.1
C7 C8 H8 119.1
C6 C9 C10 119.1(2)
C6 C9 H9 120.5
C10 C9 H9 120.5
C9 C10 C11 119.8(2)
C9 C10 C13 119.2(3)
C11 C10 C13 121.0(3)
C12 C11 C10 120.3(2)
C12 C11 H11 119.9
C10 C11 H11 119.9
C11 C12 C7 120.6(2)
C11 C12 H12 119.7
C7 C12 H12 119.7
C14 C13 C10 177.6(3)
C13 C14 C15 178.9(2)
C20 C15 C16 118.5(2)
C20 C15 C14 121.2(3)
C16 C15 C14 120.3(3)
C17 C16 C15 121.2(3)
C17 C16 H16 119.4
C15 C16 H16 119.4
C18 C17 C16 119.4(3)
C18 C17 H17 120.3
C16 C17 H17 120.3
O5 C18 C17 124.5(3)
O5 C18 C19 115.4(2)
C17 C18 C19 120.1(2)
C20 C19 C18 119.9(3)
C20 C19 H19 120.0
C18 C19 H19 120.0
C19 C20 C15 120.8(3)
C19 C20 H20 119.6
C15 C20 H20 119.6
O5 C21 H21A 109.5
O5 C21 H21B 109.5
H21A C21 H21B 109.5
O5 C21 H21C 109.5
H21A C21 H21C 109.5
H21B C21 H21C 109.5
C3 O1 C2 117.0(2)
C6 O4 C5 122.66(19)
C18 O5 C21 117.1(2)

loop_
_geom_bond_atom_site_label_1
_geom_bond_atom_site_label_2
_geom_bond_distance
C1 C2 1.469(6)
C1 H1A 0.9600
C1 H1B 0.9600
C1 H1C 0.9600
C2 O1 1.440(3)
C2 H2A 0.9700
C2 H2B 0.9700
C3 O2 1.201(3)
C3 O1 1.334(3)
C3 C4 1.482(3)
C4 C8 1.353(3)
C4 C5 1.445(3)
C5 O3 1.200(3)
C5 O4 1.391(3)
C6 O4 1.372(3)
C6 C9 1.375(3)
C6 C7 1.390(3)
C7 C12 1.397(3)
C7 C8 1.427(3)
C8 H8 0.9300
C9 C10 1.388(4)
C9 H9 0.9300
C10 C11 1.399(4)
C10 C13 1.439(3)
C11 C12 1.374(3)
C11 H11 0.9300
C12 H12 0.9300
C13 C14 1.185(3)
C14 C15 1.440(3)
C15 C20 1.382(4)
C15 C16 1.385(4)
C16 C17 1.384(4)
C16 H16 0.9300
C17 C18 1.378(4)
C17 H17 0.9300
C18 O5 1.370(3)
C18 C19 1.384(4)
C19 C20 1.381(3)
C19 H19 0.9300
C20 H20 0.9300
C21 O5 1.426(4)
C21 H21A 0.9600
C21 H21B 0.9600
C21 H21C 0.9600

loop_
_geom_torsion_atom_site_label_1
_geom_torsion_atom_site_label_2
_geom_torsion_atom_site_label_3
_geom_torsion_atom_site_label_4
_geom_torsion
O2 C3 C4 C8 -174.8(3)
O1 C3 C4 C8 5.8(3)
O2 C3 C4 C5 4.9(4)
O1 C3 C4 C5 -174.5(2)
C8 C4 C5 O3 178.4(3)
C3 C4 C5 O3 -1.3(4)
C8 C4 C5 O4 -1.6(3)
C3 C4 C5 O4 178.7(2)
O4 C6 C7 C12 179.3(2)
C9 C6 C7 C12 -1.4(3)
O4 C6 C7 C8 -1.5(3)
C9 C6 C7 C8 177.77(19)
C5 C4 C8 C7 2.0(4)
C3 C4 C8 C7 -178.33(19)
C6 C7 C8 C4 -0.4(3)
C12 C7 C8 C4 178.6(2)
O4 C6 C9 C10 179.2(2)
C7 C6 C9 C10 -0.1(3)
C6 C9 C10 C11 1.2(4)
C6 C9 C10 C13 -177.4(2)
C9 C10 C11 C12 -0.6(4)
C13 C10 C11 C12 177.9(2)
C10 C11 C12 C7 -0.9(4)
C6 C7 C12 C11 1.9(3)
C8 C7 C12 C11 -177.2(2)
C20 C15 C16 C17 1.0(4)
C14 C15 C16 C17 179.6(2)
C15 C16 C17 C18 -0.6(4)
C16 C17 C18 O5 -179.6(2)
C16 C17 C18 C19 -0.1(4)
O5 C18 C19 C20 180.0(2)
C17 C18 C19 C20 0.4(4)
C18 C19 C20 C15 -0.1(4)
C16 C15 C20 C19 -0.6(4)
C14 C15 C20 C19 -179.2(2)
O2 C3 O1 C2 1.2(4)
C4 C3 O1 C2 -179.4(2)
C1 C2 O1 C3 -172.4(3)
C9 C6 O4 C5 -177.4(2)
C7 C6 O4 C5 1.9(3)
O3 C5 O4 C6 179.7(2)
C4 C5 O4 C6 -0.3(3)
C17 C18 O5 C21 1.8(4)
C19 C18 O5 C21 -177.7(3)
